data_2100338
loop_
_publ_author_name
'Bolotina, Nadezhda B.'
'Kirschbaum, Kristin'
'Pinkerton, A.Alan'

_journal_name_full 'Acta Crystallographica, Section B'
_journal_page_first 577
_journal_page_last 584
_journal_volume 61
_journal_year 2005
_chemical_formula_moiety 'C2 H2 N4 O3'
_chemical_formula_sum 'C2 H2 N4 O3'
_chemical_formula_weight 130.08
_chemical_name_common alpha-NTO
_space_group_IT_number 2
_symmetry_cell_setting triclinic
_symmetry_space_group_name_Hall '-P 1'
_symmetry_space_group_name_H-M 'P -1'
_cell_angle_alpha 106.610(2)
_cell_angle_beta 97.810(2)
_cell_angle_gamma 90.130(2)
_cell_formula_units_Z 8
_cell_length_a 5.1233(8)
_cell_length_b 10.3140(16)
_cell_length_c 17.998(3)
_cell_measurement_temperature 293(2)
_cell_volume 902.1(2)
_diffrn_ambient_temperature 293(2)
_exptl_crystal_density_diffrn 1.916
_cod_duplicate_entry 2100221
_cod_database_code 2100338

loop_
_symmetry_equiv_pos_as_xyz
'x, y, z'
'-x, -y, -z'

loop_
_atom_site_label
_atom_site_fract_x
_atom_site_fract_y
_atom_site_fract_z
_atom_site_U_iso_or_equiv
_atom_site_adp_type
_atom_site_calc_flag
_atom_site_refinement_flags
_atom_site_occupancy
_atom_site_disorder_assembly
_atom_site_disorder_group
_atom_site_type_symbol
N11 0.3084(4) -0.06728(18) 0.89274(10) 0.0254(4) Uani d . 1 . . N
N21 0.4387(4) -0.1449(2) 0.93397(11) 0.0264(4) Uani d . 1 . . N
H21 0.3621 -0.1907 0.9586 0.037 Uiso calc R 1 . . H
C31 0.7044(5) -0.1426(3) 0.93212(13) 0.0264(5) Uani d . 1 . . C
O31 0.8741(3) -0.20130(18) 0.96269(9) 0.0356(4) Uani d . 1 . . O
N41 0.7383(4) -0.0578(2) 0.88705(10) 0.0260(4) Uani d . 1 . . N
H41 0.8842 -0.0346 0.8747 0.037 Uiso calc R 1 . . H
C51 0.4949(5) -0.0188(2) 0.86632(11) 0.0236(5) Uani d . 1 . . C
N51 0.4449(4) 0.0715(2) 0.81750(10) 0.0272(5) Uani d . 1 . . N
O51 0.6354(4) 0.1093(2) 0.79429(11) 0.0372(5) Uani d . 1 . . O
O61 0.2172(4) 0.1003(2) 0.80308(11) 0.0409(5) Uani d . 1 . . O
N12 1.0939(4) 0.43300(19) 0.89177(10) 0.0272(4) Uani d . 1 . . N
N22 1.0000(4) 0.3554(2) 0.93374(10) 0.0285(5) Uani d . 1 . . N
H22 1.1004 0.3106 0.9588 0.037 Uiso calc R 1 . . H
C32 0.7344(5) 0.3559(2) 0.93208(13) 0.0247(5) Uani d . 1 . . C
O32 0.5925(4) 0.29716(17) 0.96306(9) 0.0349(4) Uani d . 1 . . O
N42 0.6593(4) 0.4398(2) 0.88654(10) 0.0256(4) Uani d . 1 . . N
H42 0.5014 0.4622 0.8741 0.037 Uiso calc R 1 . . H
C52 0.8799(5) 0.4801(2) 0.86520(11) 0.0228(5) Uani d . 1 . . C
N52 0.8821(4) 0.5705(2) 0.81713(11) 0.0266(4) Uani d . 1 . . N
O52 0.6643(4) 0.6049(2) 0.79464(11) 0.0383(5) Uani d . 1 . . O
O62 1.0904(4) 0.6061(2) 0.80328(12) 0.0443(5) Uani d . 1 . . O
N13 -0.0965(4) 0.04197(19) 0.60938(10) 0.0262(4) Uani d . 1 . . N
N23 -0.0007(4) -0.07541(19) 0.56712(11) 0.0263(4) Uani d . 1 . . N
H23 -0.0993 -0.1459 0.5415 0.037 Uiso calc R 1 . . H
C33 0.2647(5) -0.0701(2) 0.56948(13) 0.0251(5) Uani d . 1 . . C
O33 0.4089(4) -0.15743(16) 0.53844(9) 0.0365(4) Uani d . 1 . . O
N43 0.3376(4) 0.0603(2) 0.61626(11) 0.0258(4) Uani d . 1 . . N
H43 0.4944 0.0968 0.6293 0.037 Uiso calc R 1 . . H
C53 0.1129(4) 0.1182(2) 0.63718(12) 0.0211(4) Uani d . 1 . . C
N53 0.1048(4) 0.2559(2) 0.68601(11) 0.0266(4) Uani d . 1 . . N
O53 0.3155(4) 0.31856(19) 0.70961(11) 0.0388(5) Uani d . 1 . . O
O63 -0.1129(4) 0.2971(2) 0.69924(11) 0.0422(5) Uani d . 1 . . O
N14 0.7013(4) 0.53429(19) 0.60426(10) 0.0274(4) Uani d . 1 . . N
N24 0.5640(4) 0.41422(19) 0.56377(11) 0.0259(4) Uani d . 1 . . N
H24 0.6379 0.3433 0.5389 0.037 Uiso calc R 1 . . H
C34 0.3013(5) 0.4189(2) 0.56700(13) 0.0269(5) Uani d . 1 . . C
O34 0.1287(4) 0.33027(16) 0.53764(9) 0.0374(4) Uani d . 1 . . O
N44 0.2754(4) 0.5511(2) 0.61176(11) 0.0262(4) Uani d . 1 . . N
H44 0.1314 0.5879 0.6246 0.037 Uiso calc R 1 . . H
C54 0.5181(5) 0.6103(2) 0.63109(12) 0.0248(5) Uani d . 1 . . C
N54 0.5689(4) 0.7486(2) 0.67853(11) 0.0271(4) Uani d . 1 . . N
O54 0.3796(4) 0.80735(19) 0.70440(11) 0.0392(5) Uani d . 1 . . O
O64 0.7956(4) 0.7932(2) 0.68975(11) 0.0423(5) Uani d . 1 . . O

loop_
_atom_site_aniso_label
_atom_site_aniso_U_11
_atom_site_aniso_U_22
_atom_site_aniso_U_33
_atom_site_aniso_U_12
_atom_site_aniso_U_13
_atom_site_aniso_U_23
N11 0.0224(11) 0.0280(9) 0.0272(9) 0.0030(9) 0.0016(8) 0.0113(7)
N21 0.0257(11) 0.0273(10) 0.0315(9) 0.0035(8) 0.0042(8) 0.0169(8)
C31 0.0257(13) 0.0275(12) 0.0282(11) 0.0016(10) 0.0032(9) 0.0115(10)
O31 0.0268(10) 0.0470(10) 0.0422(9) 0.0105(8) 0.0023(7) 0.0286(7)
N41 0.0203(10) 0.0313(10) 0.0302(9) 0.0023(8) 0.0013(8) 0.0163(8)
C51 0.0238(12) 0.0222(10) 0.0251(10) 0.0014(9) 0.0007(9) 0.0085(8)
N51 0.0334(12) 0.0247(10) 0.0244(9) 0.0037(9) 0.0019(8) 0.0094(7)
O51 0.0393(11) 0.0392(11) 0.0410(9) -0.0009(9) 0.0078(8) 0.0229(8)
O61 0.0323(12) 0.0486(12) 0.0479(10) 0.0149(9) 0.0014(8) 0.0256(9)
N12 0.0242(11) 0.0303(10) 0.0282(9) 0.0033(9) 0.0033(8) 0.0103(7)
N22 0.0287(12) 0.0298(11) 0.0318(10) 0.0034(9) 0.0026(8) 0.0173(8)
C32 0.0211(12) 0.0242(12) 0.0298(11) 0.0024(9) 0.0004(8) 0.0112(9)
O32 0.0280(10) 0.0425(10) 0.0432(9) -0.0002(8) 0.0041(8) 0.0270(7)
N42 0.0223(11) 0.0282(10) 0.0309(9) 0.0026(8) 0.0029(8) 0.0160(8)
C52 0.0203(11) 0.0248(11) 0.0239(10) 0.0021(9) 0.0009(8) 0.0088(8)
N52 0.0280(11) 0.0269(10) 0.0266(10) -0.0005(8) 0.0048(8) 0.0100(8)
O52 0.0382(11) 0.0437(12) 0.0390(9) 0.0058(9) -0.0018(8) 0.0250(9)
O62 0.0413(12) 0.0430(11) 0.0581(11) 0.0001(9) 0.0166(9) 0.0256(9)
N13 0.0210(11) 0.0246(9) 0.0323(10) 0.0035(8) 0.0046(8) 0.0069(7)
N23 0.0261(11) 0.0170(9) 0.0325(10) -0.0018(8) 0.0014(8) 0.0034(7)
C33 0.0308(14) 0.0173(11) 0.0261(11) 0.0033(9) 0.0044(9) 0.0044(9)
O33 0.0342(10) 0.0237(8) 0.0447(9) 0.0066(8) 0.0063(8) -0.0015(7)
N43 0.0160(10) 0.0210(9) 0.0367(10) 0.0024(8) 0.0021(8) 0.0033(8)
C53 0.0169(11) 0.0190(10) 0.0274(10) 0.0044(8) 0.0034(8) 0.0067(8)
N53 0.0283(11) 0.0205(10) 0.0304(10) 0.0052(8) 0.0042(8) 0.0059(8)
O53 0.0334(11) 0.0272(9) 0.0503(10) -0.0039(8) 0.0012(8) 0.0049(8)
O63 0.0355(11) 0.0350(10) 0.0512(10) 0.0125(9) 0.0132(8) 0.0013(8)
N14 0.0259(11) 0.0227(9) 0.0336(10) 0.0023(8) 0.0046(8) 0.0079(7)
N24 0.0256(11) 0.0172(9) 0.0318(9) 0.0027(8) 0.0063(7) 0.0012(7)
C34 0.0315(14) 0.0221(12) 0.0248(11) 0.0033(10) 0.0061(9) 0.0023(9)
O34 0.0319(10) 0.0236(8) 0.0485(10) -0.0058(8) 0.0046(8) -0.0018(7)
N44 0.0200(10) 0.0206(9) 0.0352(10) 0.0036(8) 0.0068(8) 0.0021(7)
C54 0.0267(13) 0.0218(11) 0.0248(10) 0.0015(10) 0.0054(9) 0.0042(8)
N54 0.0310(12) 0.0185(9) 0.0309(10) -0.0006(8) 0.0013(8) 0.0072(8)
O54 0.0375(11) 0.0264(10) 0.0493(10) 0.0061(8) 0.0122(8) 0.0012(8)
O64 0.0322(11) 0.0337(10) 0.0574(11) -0.0140(9) 0.0002(9) 0.0106(9)

loop_
_geom_bond_atom_site_label_1
_geom_bond_atom_site_label_2
_geom_bond_site_symmetry_2
_geom_bond_distance
_geom_bond_publ_flag
N11 C51 . 1.283(3) ?
N11 N21 . 1.358(3) ?
N21 C31 . 1.367(3) ?
N21 H21 . 0.8600 ?
C31 O31 . 1.220(3) ?
C31 N41 . 1.377(3) ?
N41 H41 . 0.8600 ?
N41 C51 . 1.348(3) ?
C51 N51 . 1.454(3) ?
N51 O51 . 1.217(3) ?
N51 O61 . 1.217(3) ?
N12 C52 . 1.288(3) ?
N12 N22 . 1.373(3) ?
N22 C32 . 1.357(3) ?
N22 H22 . 0.8600 ?
C32 O32 . 1.228(3) ?
C32 N42 . 1.374(3) ?
N42 C52 . 1.343(3) ?
N42 H42 . 0.8600 ?
C52 N52 . 1.443(3) ?
N52 O62 . 1.208(3) ?
N52 O52 . 1.223(3) ?
N13 C53 . 1.283(3) ?
N13 N23 . 1.365(3) ?
N23 C33 . 1.355(3) ?
N23 H23 . 0.8600 ?
C33 O33 . 1.223(3) ?
C33 N43 . 1.386(3) ?
N43 C53 . 1.348(3) ?
N43 H43 . 0.8600 ?
C53 N53 . 1.444(3) ?
N53 O53 . 1.216(3) ?
N53 O63 . 1.224(3) ?
N14 C54 . 1.280(3) ?
N14 N24 . 1.378(3) ?
N24 C34 . 1.356(3) ?
N24 H24 . 0.8600 ?
C34 O34 . 1.220(3) ?
C34 N44 . 1.389(3) ?
N44 C54 . 1.341(3) ?
N44 H44 . 0.8600 ?
C54 N54 . 1.440(3) ?
N54 O64 . 1.217(3) ?
N54 O54 . 1.220(3) ?

loop_
_cod_related_entry_id
_cod_related_entry_database
_cod_related_entry_code
1 ChemSpider 2696109
